data_2214562
loop_
_publ_author_name
'Huan-Mei Guo'

_publ_section_title
;
 <i>N</i>'-(4-Bromobenzylidene)propanohydrazide
;
_journal_coeditor_code BX2094
_journal_issue 8
_journal_name_full 'Acta Crystallographica Section E'
_journal_page_first o3461
_journal_page_last o3461
_journal_paper_doi 10.1107/S1600536807032989
_journal_volume 63
_journal_year 2007
_chemical_formula_iupac 'C10 H11 Br N2 O'
_chemical_formula_moiety 'C10 H11 Br N2 O'
_chemical_formula_sum 'C10 H11 Br N2 O'
_chemical_formula_weight 255.12
_chemical_name_systematic
;
N'-(4-Bromobenzylidene)propanohydrazide
;
_space_group_IT_number 14
_symmetry_cell_setting monoclinic
_symmetry_space_group_name_Hall '-P 2yn'
_symmetry_space_group_name_H-M 'P 1 21/n 1'
_atom_sites_solution_hydrogens geom
_atom_sites_solution_primary direct
_atom_sites_solution_secondary difmap
_audit_creation_method SHELXL-97
_cell_angle_alpha 90.00
_cell_angle_beta 95.514(4)
_cell_angle_gamma 90.00
_cell_formula_units_Z 4
_cell_length_a 4.7749(10)
_cell_length_b 10.253(2)
_cell_length_c 22.183(4)
_cell_measurement_temperature 294(2)
_cell_measurement_theta_max 25.01
_cell_measurement_theta_min 1.84
_cell_volume 1081.0(4)
_computing_cell_refinement 'SAINT (Bruker, 1997)'
_computing_data_collection 'SMART (Bruker, 1997)'
_computing_data_reduction SAINT
_computing_molecular_graphics 'SHELXTL/PC (Sheldrick, 1990)'
_computing_publication_material 'WinGX (Farrugia, 1999)'
_computing_structure_refinement 'SHELXL97 (Sheldrick, 1997)'
_computing_structure_solution 'SHELXS97 (Sheldrick, 1997)'
_diffrn_ambient_temperature 294(2)
_diffrn_measured_fraction_theta_full 1.000
_diffrn_measured_fraction_theta_max 1.000
_diffrn_measurement_device_type 'CCD area-detector'
_diffrn_measurement_method 'phi and omega scans'
_diffrn_radiation_monochromator graphite
_diffrn_radiation_source 'fine-focus sealed tube'
_diffrn_radiation_type MoK\a
_diffrn_radiation_wavelength 0.71073
_diffrn_reflns_av_R_equivalents 0.0351
_diffrn_reflns_av_sigmaI/netI 0.0417
_diffrn_reflns_limit_h_max 5
_diffrn_reflns_limit_h_min -5
_diffrn_reflns_limit_k_max 9
_diffrn_reflns_limit_k_min -12
_diffrn_reflns_limit_l_max 26
_diffrn_reflns_limit_l_min -23
_diffrn_reflns_number 5443
_diffrn_reflns_theta_full 25.01
_diffrn_reflns_theta_max 25.01
_diffrn_reflns_theta_min 1.84
_exptl_absorpt_coefficient_mu 3.772
_exptl_absorpt_correction_T_max 0.6203
_exptl_absorpt_correction_T_min 0.4181
_exptl_absorpt_correction_type multi-scan
_exptl_absorpt_process_details '(SADABS; Bruker, 1997)'
_exptl_crystal_colour colourless
_exptl_crystal_density_diffrn 1.568
_exptl_crystal_density_method 'not measured'
_exptl_crystal_description block
_exptl_crystal_F_000 512
_exptl_crystal_size_max 0.28
_exptl_crystal_size_mid 0.16
_exptl_crystal_size_min 0.14
_refine_diff_density_max 0.413
_refine_diff_density_min -0.343
_refine_ls_extinction_coef 0.0194(15)
_refine_ls_extinction_expression Fc^*^=kFc[1+0.001xFc^2^\l^3^/sin(2\q)]^-1/4^
_refine_ls_extinction_method SHELXL
_refine_ls_goodness_of_fit_ref 0.996
_refine_ls_hydrogen_treatment mixed
_refine_ls_matrix_type full
_refine_ls_number_parameters 129
_refine_ls_number_reflns 1906
_refine_ls_number_restraints 6
_refine_ls_restrained_S_all 0.997
_refine_ls_R_factor_all 0.0594
_refine_ls_R_factor_gt 0.0323
_refine_ls_shift/su_max 0.000
_refine_ls_shift/su_mean 0.000
_refine_ls_structure_factor_coef Fsqd
_refine_ls_weighting_details 'calc w=1/[\s^2^(Fo^2^)+(0.0412P)^2^+0.4567P] where P=(Fo^2^+2Fc^2^)/3'
_refine_ls_weighting_scheme calc
_refine_ls_wR_factor_gt 0.0728
_refine_ls_wR_factor_ref 0.0866
_reflns_number_gt 1363
_reflns_number_total 1906
_reflns_threshold_expression >2sigma(I)
_cod_data_source_file bx2094.cif
_cod_data_source_block I
_cod_original_sg_symbol_Hall '-P 2yn '
_cod_original_sg_symbol_H-M 'P 21/n'
_cod_database_code 2214562
_cod_database_fobs_code 2214562

loop_
_symmetry_equiv_pos_as_xyz
'x, y, z'
'-x+1/2, y+1/2, -z+1/2'
'-x, -y, -z'
'x-1/2, -y-1/2, z-1/2'

loop_
_atom_site_type_symbol
_atom_site_label
_atom_site_fract_x
_atom_site_fract_y
_atom_site_fract_z
_atom_site_U_iso_or_equiv
_atom_site_adp_type
_atom_site_calc_flag
_atom_site_refinement_flags
_atom_site_occupancy
Br Br1 0.77061(8) 0.21453(4) 0.196101(18) 0.0605(2) Uani d . 1
N N1 -0.0531(6) 0.1549(3) 0.43391(13) 0.0441(7) Uani d . 1
O O1 -0.4993(5) 0.1484(3) 0.54910(11) 0.0573(7) Uani d . 1
N N2 -0.2420(6) 0.1110(3) 0.47212(13) 0.0471(8) Uani d . 1
H H2 -0.3080 0.0331 0.4679 0.057 Uiso calc R 1
C C1 0.3146(7) 0.2337(3) 0.34522(16) 0.0465(9) Uani d . 1
H H1 0.2713 0.2969 0.3729 0.056 Uiso calc R 1
C C2 0.4859(8) 0.2653(4) 0.30103(17) 0.0477(9) Uani d . 1
H H2A 0.5590 0.3491 0.2989 0.057 Uiso calc R 1
C C3 0.5480(7) 0.1711(4) 0.25989(15) 0.0429(9) Uani d . 1
C C4 0.4499(7) 0.0465(4) 0.26351(17) 0.0500(9) Uani d . 1
H H4 0.4975 -0.0166 0.2362 0.060 Uiso calc R 1
C C5 0.2792(7) 0.0152(4) 0.30818(16) 0.0501(10) Uani d . 1
H H5 0.2130 -0.0697 0.3109 0.060 Uiso calc R 1
C C6 0.2049(7) 0.1087(3) 0.34909(14) 0.0396(8) Uani d . 1
C C7 0.0139(7) 0.0733(3) 0.39412(15) 0.0427(8) Uani d . 1
H H7 -0.0606 -0.0105 0.3938 0.051 Uiso calc R 1
C C8 -0.3254(7) 0.1882(3) 0.51608(16) 0.0446(9) Uani d . 1
C C9 -0.1936(9) 0.3205(4) 0.5226(2) 0.0647(12) Uani d . 1
H H9A -0.2210 0.3649 0.4839 0.078 Uiso calc R 1
H H9B 0.0074 0.3101 0.5327 0.078 Uiso calc R 1
C C10 -0.3091(10) 0.4053(4) 0.5702(2) 0.0781(14) Uani d U 1
H H10A -0.2727 0.3648 0.6092 0.117 Uiso calc R 1
H H10B -0.5083 0.4158 0.5608 0.117 Uiso calc R 1
H H10C -0.2195 0.4892 0.5708 0.117 Uiso calc R 1

loop_
_atom_site_aniso_label
_atom_site_aniso_U_11
_atom_site_aniso_U_22
_atom_site_aniso_U_33
_atom_site_aniso_U_12
_atom_site_aniso_U_13
_atom_site_aniso_U_23
Br1 0.0552(3) 0.0728(4) 0.0571(3) -0.0027(2) 0.02439(19) 0.0049(2)
N1 0.0437(16) 0.0492(18) 0.0415(17) -0.0020(14) 0.0153(14) 0.0055(14)
O1 0.0602(16) 0.0590(17) 0.0574(16) -0.0039(14) 0.0288(14) 0.0030(13)
N2 0.0523(17) 0.0448(19) 0.0473(17) -0.0056(14) 0.0199(15) 0.0033(14)
C1 0.052(2) 0.042(2) 0.046(2) 0.0005(17) 0.0097(17) -0.0070(17)
C2 0.053(2) 0.039(2) 0.053(2) -0.0070(17) 0.0108(18) -0.0007(17)
C3 0.0373(18) 0.051(2) 0.041(2) 0.0030(16) 0.0108(16) 0.0058(16)
C4 0.056(2) 0.041(2) 0.056(2) 0.0054(18) 0.0200(18) -0.0042(18)
C5 0.053(2) 0.038(2) 0.062(2) -0.0045(17) 0.0194(19) -0.0004(18)
C6 0.0382(18) 0.042(2) 0.0391(19) 0.0023(16) 0.0053(15) 0.0014(16)
C7 0.0431(19) 0.041(2) 0.045(2) -0.0002(16) 0.0081(16) 0.0037(16)
C8 0.045(2) 0.047(2) 0.043(2) 0.0059(16) 0.0118(17) 0.0063(17)
C9 0.074(3) 0.053(3) 0.072(3) -0.006(2) 0.033(2) -0.007(2)
C10 0.083(3) 0.069(3) 0.087(3) -0.006(2) 0.030(3) -0.019(2)

loop_
_atom_type_symbol
_atom_type_description
_atom_type_scat_dispersion_real
_atom_type_scat_dispersion_imag
_atom_type_scat_source
C C 0.0033 0.0016 'International Tables Vol C Tables 4.2.6.8 and 6.1.1.4'
H H 0.0000 0.0000 'International Tables Vol C Tables 4.2.6.8 and 6.1.1.4'
N N 0.0061 0.0033 'International Tables Vol C Tables 4.2.6.8 and 6.1.1.4'
O O 0.0106 0.0060 'International Tables Vol C Tables 4.2.6.8 and 6.1.1.4'
Br Br -0.2901 2.4595 'International Tables Vol C Tables 4.2.6.8 and 6.1.1.4'

loop_
_geom_angle_atom_site_label_1
_geom_angle_atom_site_label_2
_geom_angle_atom_site_label_3
_geom_angle
C7 N1 N2 115.8(3)
C8 N2 N1 120.8(3)
C8 N2 H2 119.6
N1 N2 H2 119.6
C2 C1 C6 121.0(3)
C2 C1 H1 119.5
C6 C1 H1 119.5
C1 C2 C3 119.1(3)
C1 C2 H2A 120.4
C3 C2 H2A 120.4
C4 C3 C2 121.3(3)
C4 C3 Br1 118.8(3)
C2 C3 Br1 119.9(3)
C3 C4 C5 119.3(3)
C3 C4 H4 120.4
C5 C4 H4 120.4
C4 C5 C6 121.0(3)
C4 C5 H5 119.5
C6 C5 H5 119.5
C5 C6 C1 118.3(3)
C5 C6 C7 119.4(3)
C1 C6 C7 122.3(3)
N1 C7 C6 121.6(3)
N1 C7 H7 119.2
C6 C7 H7 119.2
O1 C8 N2 120.1(3)
O1 C8 C9 123.0(3)
N2 C8 C9 116.9(3)
C8 C9 C10 114.3(3)
C8 C9 H9A 108.7
C10 C9 H9A 108.7
C8 C9 H9B 108.7
C10 C9 H9B 108.7
H9A C9 H9B 107.6
C9 C10 H10A 109.5
C9 C10 H10B 109.5
H10A C10 H10B 109.5
C9 C10 H10C 109.5
H10A C10 H10C 109.5
H10B C10 H10C 109.5

loop_
_geom_bond_atom_site_label_1
_geom_bond_atom_site_label_2
_geom_bond_distance
Br1 C3 1.903(3)
N1 C7 1.279(4)
N1 N2 1.372(3)
O1 C8 1.228(4)
N2 C8 1.346(4)
N2 H2 0.8600
C1 C2 1.374(5)
C1 C6 1.391(5)
C1 H1 0.9300
C2 C3 1.381(5)
C2 H2A 0.9300
C3 C4 1.366(5)
C4 C5 1.380(4)
C4 H4 0.9300
C5 C6 1.389(5)
C5 H5 0.9300
C6 C7 1.462(4)
C7 H7 0.9300
C8 C9 1.497(5)
C9 C10 1.513(5)
C9 H9A 0.9700
C9 H9B 0.9700
C10 H10A 0.9600
C10 H10B 0.9600
C10 H10C 0.9600

loop_
_geom_hbond_atom_site_label_D
_geom_hbond_atom_site_label_H
_geom_hbond_atom_site_label_A
_geom_hbond_site_symmetry_A
_geom_hbond_distance_DH
_geom_hbond_distance_HA
_geom_hbond_distance_DA
_geom_hbond_angle_DHA
_geom_hbond_publ_flag
N2 H2 O1 3_456 0.86 2.09 2.951(4) 174.0 y

loop_
_geom_torsion_atom_site_label_1
_geom_torsion_atom_site_label_2
_geom_torsion_atom_site_label_3
_geom_torsion_atom_site_label_4
_geom_torsion
C7 N1 N2 C8 179.4(3)
C6 C1 C2 C3 0.3(5)
C1 C2 C3 C4 -2.1(5)
C1 C2 C3 Br1 177.2(3)
C2 C3 C4 C5 1.8(6)
Br1 C3 C4 C5 -177.5(3)
C3 C4 C5 C6 0.4(5)
C4 C5 C6 C1 -2.1(5)
C4 C5 C6 C7 177.4(3)
C2 C1 C6 C5 1.8(5)
C2 C1 C6 C7 -177.7(3)
N2 N1 C7 C6 177.7(3)
C5 C6 C7 N1 177.7(3)
C1 C6 C7 N1 -2.8(5)
N1 N2 C8 O1 178.4(3)
N1 N2 C8 C9 -2.5(5)
O1 C8 C9 C10 -4.5(6)
N2 C8 C9 C10 176.5(4)

loop_
_cod_related_entry_id
_cod_related_entry_database
_cod_related_entry_code
1 ChemSpider 30655288
